data_7033265
loop_
_publ_author_name
'Xu, Bin'
'Wang, Yin-Ping'
'Yao, Zi-Jian'
'Jin, Guo-Xin'

_publ_section_title
;
 Metal-induced B-H bond activation: reactions between half-sandwich Ir and
 Rh complexes with carboranylthioamide.
;
_journal_issue 4
_journal_name_full 'Dalton transactions (Cambridge, England : 2003)'
_journal_page_first 1530
_journal_page_last 1533
_journal_paper_doi 10.1039/c4dt03624g
_journal_volume 44
_journal_year 2015
_chemical_formula_sum 'C9 H17 B10 N S'
_chemical_formula_weight 279.39
_chemical_name_systematic
; 
 ? 
;
_space_group_crystal_system monoclinic
_space_group_IT_number 14
_space_group_name_Hall '-P 2ybc'
_space_group_name_H-M_alt 'P 1 21/c 1'
_symmetry_space_group_name_Hall '-P 2ybc'
_symmetry_space_group_name_H-M 'P 1 21/c 1'
_atom_sites_solution_hydrogens mixed
_audit_block_doi 10.5517/cc13mvyj
_audit_creation_method SHELXL-2013
_audit_update_record
;
2014-10-31 deposited with the CCDC.
2014-11-28 downloaded from the CCDC.
;
_cell_angle_alpha 90
_cell_angle_beta 111.039(3)
_cell_angle_gamma 90
_cell_formula_units_Z 8
_cell_length_a 13.159(3)
_cell_length_b 21.825(5)
_cell_length_c 11.630(2)
_cell_measurement_reflns_used 5269
_cell_measurement_temperature 173(2)
_cell_measurement_theta_max 25.91
_cell_measurement_theta_min 2.50
_cell_volume 3117.4(11)
_computing_cell_refinement 'Bruker SAINT'
_computing_data_collection 'Bruker APEX2'
_computing_data_reduction 'Bruker SAINT'
_computing_molecular_graphics 'Bruker SHELXTL'
_computing_publication_material 'Bruker SHELXTL'
_computing_structure_refinement 'SHELXL-2013 (Sheldrick, 2013)'
_computing_structure_solution 'SHELXS-97 (Sheldrick, 2008)'
_diffrn_ambient_temperature 173(2)
_diffrn_measured_fraction_theta_full 0.996
_diffrn_measured_fraction_theta_max 0.991
_diffrn_measurement_device_type 'Bruker APEX-II CCD'
_diffrn_measurement_method '\f and \w scans'
_diffrn_radiation_type MoK\a
_diffrn_radiation_wavelength 0.71073
_diffrn_reflns_av_R_equivalents 0.0370
_diffrn_reflns_av_unetI/netI 0.0417
_diffrn_reflns_Laue_measured_fraction_full 0.996
_diffrn_reflns_Laue_measured_fraction_max 0.991
_diffrn_reflns_limit_h_max 17
_diffrn_reflns_limit_h_min -16
_diffrn_reflns_limit_k_max 28
_diffrn_reflns_limit_k_min -28
_diffrn_reflns_limit_l_max 15
_diffrn_reflns_limit_l_min -14
_diffrn_reflns_number 22482
_diffrn_reflns_point_group_measured_fraction_full 0.996
_diffrn_reflns_point_group_measured_fraction_max 0.991
_diffrn_reflns_theta_full 25.242
_diffrn_reflns_theta_max 27.481
_diffrn_reflns_theta_min 1.658
_exptl_absorpt_coefficient_mu 0.188
_exptl_absorpt_correction_T_max 0.746
_exptl_absorpt_correction_T_min 0.682
_exptl_absorpt_correction_type multi-scan
_exptl_absorpt_process_details sadabs
_exptl_crystal_colour orange
_exptl_crystal_density_diffrn 1.191
_exptl_crystal_description block
_exptl_crystal_F_000 1152
_exptl_crystal_size_max 0.400
_exptl_crystal_size_mid 0.300
_exptl_crystal_size_min 0.100
_refine_diff_density_max 0.251
_refine_diff_density_min -0.266
_refine_diff_density_rms 0.051
_refine_ls_extinction_method none
_refine_ls_goodness_of_fit_ref 1.037
_refine_ls_hydrogen_treatment mixed
_refine_ls_matrix_type full
_refine_ls_number_parameters 395
_refine_ls_number_reflns 7083
_refine_ls_number_restraints 2
_refine_ls_restrained_S_all 1.037
_refine_ls_R_factor_all 0.0848
_refine_ls_R_factor_gt 0.0530
_refine_ls_shift/su_max 0.003
_refine_ls_shift/su_mean 0.000
_refine_ls_structure_factor_coef Fsqd
_refine_ls_weighting_details
; 
 w=1/[\s^2^(Fo^2^)+(0.1042P)^2^+0.1515P] 
 where P=(Fo^2^+2Fc^2^)/3 
;
_refine_ls_weighting_scheme calc
_refine_ls_wR_factor_gt 0.1516
_refine_ls_wR_factor_ref 0.1743
_reflns_Friedel_coverage 0.000
_reflns_number_gt 4754
_reflns_number_total 7083
_reflns_threshold_expression 'I > 2\s(I)'
_cod_data_source_file c4dt03624g2.cif
_cod_data_source_block 1
_cod_depositor_comments 'Adding full bibliography for 7033265--7033268.cif.'
_cod_original_cell_volume 3117.5(11)
_cod_database_code 7033265
_shelx_space_group_comment
; 
The symmetry employed for this shelxl refinement is uniquely defined 
by the following loop, which should always be used as a source of 
symmetry information in preference to the above space-group names. 
They are only intended as comments. 
;
_shelx_estimated_absorpt_t_min 0.929
_shelx_estimated_absorpt_t_max 0.981
_shelxl_version_number 2013-2

loop_
_space_group_symop_operation_xyz
'x, y, z'
'-x, y+1/2, -z+1/2'
'-x, -y, -z'
'x, -y-1/2, z-1/2'

loop_
_atom_site_label
_atom_site_type_symbol
_atom_site_fract_x
_atom_site_fract_y
_atom_site_fract_z
_atom_site_U_iso_or_equiv
_atom_site_adp_type
_atom_site_occupancy
_atom_site_site_symmetry_order
_atom_site_calc_flag
_atom_site_refinement_flags_posn
_atom_site_refinement_flags_adp
S1 S 1.04403(5) 0.45646(3) 0.16049(6) 0.05614(19) Uani 1 1 d . .
N1 N 1.05312(14) 0.57746(8) 0.18415(18) 0.0490(4) Uani 1 1 d D .
B1 B 0.7791(2) 0.54110(14) 0.0919(2) 0.0556(7) Uani 1 1 d . .
H1A H 0.7715 0.5441 -0.0070 0.067 Uiso 1 1 calc R U
B2 B 0.8339(2) 0.60124(12) 0.1994(2) 0.0482(6) Uani 1 1 d . .
H2B H 0.8624 0.6451 0.1708 0.058 Uiso 1 1 calc R U
B3 B 0.9033(2) 0.56893(12) 0.3462(2) 0.0483(6) Uani 1 1 d . .
H3 H 0.9774 0.5912 0.4139 0.058 Uiso 1 1 calc R U
B4 B 0.8920(2) 0.48822(12) 0.3332(2) 0.0508(6) Uani 1 1 d . .
H4 H 0.9576 0.4568 0.3911 0.061 Uiso 1 1 calc R U
B5 B 0.7525(2) 0.46924(15) 0.2862(3) 0.0683(8) Uani 1 1 d . .
H5 H 0.7256 0.4247 0.3137 0.082 Uiso 1 1 calc R U
B6 B 0.6830(2) 0.50170(17) 0.1388(3) 0.0707(8) Uani 1 1 d . .
H6 H 0.6105 0.4788 0.0698 0.085 Uiso 1 1 calc R U
B7 B 0.6943(2) 0.58221(15) 0.1527(3) 0.0637(8) Uani 1 1 d . .
H7 H 0.6287 0.6133 0.0933 0.076 Uiso 1 1 calc R U
B8 B 0.7709(2) 0.59986(14) 0.3102(3) 0.0610(7) Uani 1 1 d . .
H8 H 0.7560 0.6427 0.3547 0.073 Uiso 1 1 calc R U
B9 B 0.8068(3) 0.52970(14) 0.3928(3) 0.0635(8) Uani 1 1 d . .
H9 H 0.8155 0.5261 0.4920 0.076 Uiso 1 1 calc R U
B10 B 0.6776(2) 0.53748(15) 0.2734(3) 0.0695(9) Uani 1 1 d . .
H10 H 0.6008 0.5388 0.2940 0.083 Uiso 1 1 calc R U
C1 C 0.90019(15) 0.53295(9) 0.21445(18) 0.0387(4) Uani 1 1 d . .
C2 C 0.81359(18) 0.47674(11) 0.1817(2) 0.0528(6) Uani 1 1 d . .
C3 C 1.00366(15) 0.52442(9) 0.18581(18) 0.0399(4) Uani 1 1 d . .
C4 C 1.15606(15) 0.58579(9) 0.16902(19) 0.0432(5) Uani 1 1 d . .
C5 C 1.16175(17) 0.62662(10) 0.0825(2) 0.0509(5) Uani 1 1 d . .
H5A H 1.0982 0.6474 0.0312 0.061 Uiso 1 1 calc R U
C6 C 1.2616(2) 0.63739(12) 0.0704(2) 0.0627(6) Uani 1 1 d . .
H6A H 1.2666 0.6657 0.0106 0.075 Uiso 1 1 calc R U
C7 C 1.35314(19) 0.60707(12) 0.1448(3) 0.0652(7) Uani 1 1 d . .
H7A H 1.4212 0.6140 0.1358 0.078 Uiso 1 1 calc R U
C8 C 1.34613(18) 0.56674(11) 0.2322(3) 0.0626(6) Uani 1 1 d . .
H8A H 1.4096 0.5461 0.2840 0.075 Uiso 1 1 calc R U
C9 C 1.24791(18) 0.55595(10) 0.2456(2) 0.0541(6) Uani 1 1 d . .
H9A H 1.2434 0.5283 0.3066 0.065 Uiso 1 1 calc R U
S2 S 0.14203(5) 0.29480(3) 0.05636(5) 0.0596(2) Uani 1 1 d . .
N2 N 0.13177(14) 0.29097(9) 0.28040(18) 0.0474(4) Uani 1 1 d . .
B11 B 0.4037(2) 0.26255(12) 0.2730(3) 0.0556(7) Uani 1 1 d . .
H11A H 0.3848 0.2170 0.2256 0.067 Uiso 1 1 calc R U
B12 B 0.3818(2) 0.27816(12) 0.4121(2) 0.0516(6) Uani 1 1 d . .
H12 H 0.3485 0.2425 0.4581 0.062 Uiso 1 1 calc R U
B13 B 0.3461(2) 0.35607(12) 0.4127(2) 0.0504(6) Uani 1 1 d . .
H13 H 0.2894 0.3717 0.4592 0.060 Uiso 1 1 calc R U
B14 B 0.3431(2) 0.39003(11) 0.2739(2) 0.0495(6) Uani 1 1 d . .
H14 H 0.2845 0.4274 0.2271 0.059 Uiso 1 1 calc R U
B15 B 0.4774(2) 0.38667(14) 0.2715(3) 0.0603(7) Uani 1 1 d . .
H15 H 0.5080 0.4224 0.2229 0.072 Uiso 1 1 calc R U
B16 B 0.5141(2) 0.30883(15) 0.2722(3) 0.0693(9) Uani 1 1 d . .
H16 H 0.5696 0.2936 0.2239 0.083 Uiso 1 1 calc R U
B17 B 0.5158(2) 0.27456(13) 0.4089(3) 0.0674(8) Uani 1 1 d . .
H17 H 0.5728 0.2361 0.4532 0.081 Uiso 1 1 calc R U
B18 B 0.4806(2) 0.33204(13) 0.4968(2) 0.0584(7) Uani 1 1 d . .
H18 H 0.5144 0.3318 0.6000 0.070 Uiso 1 1 calc R U
B19 B 0.4569(2) 0.40133(12) 0.4106(3) 0.0556(6) Uani 1 1 d . .
H19 H 0.4751 0.4473 0.4562 0.067 Uiso 1 1 calc R U
B20 B 0.5621(2) 0.35083(13) 0.4102(3) 0.0584(7) Uani 1 1 d . .
H20 H 0.6501 0.3632 0.4562 0.070 Uiso 1 1 calc R U
C10 C 0.30786(14) 0.31459(8) 0.27972(16) 0.0344(4) Uani 1 1 d . .
C11 C 0.38409(17) 0.33206(11) 0.2013(2) 0.0478(5) Uani 1 1 d D .
C12 C 0.18911(15) 0.29910(8) 0.20686(17) 0.0367(4) Uani 1 1 d . .
C13 C 0.01913(16) 0.27614(10) 0.2478(2) 0.0469(5) Uani 1 1 d . .
C14 C -0.0369(2) 0.30553(12) 0.3116(3) 0.0664(7) Uani 1 1 d . .
H14A H -0.0025 0.3362 0.3708 0.080 Uiso 1 1 calc R U
C15 C -0.1456(2) 0.28925(16) 0.2872(3) 0.0867(10) Uani 1 1 d . .
H15A H -0.1856 0.3093 0.3300 0.104 Uiso 1 1 calc R U
C16 C -0.1951(2) 0.24466(18) 0.2022(3) 0.0885(10) Uani 1 1 d . .
H16A H -0.2686 0.2335 0.1870 0.106 Uiso 1 1 calc R U
C17 C -0.1387(2) 0.21669(15) 0.1400(3) 0.0830(9) Uani 1 1 d . .
H17A H -0.1734 0.1862 0.0805 0.100 Uiso 1 1 calc R U
C18 C -0.0307(2) 0.23180(12) 0.1618(2) 0.0635(6) Uani 1 1 d . .
H18A H 0.0082 0.2118 0.1179 0.076 Uiso 1 1 calc R U
H11 H 0.3536(18) 0.3299(10) 0.1138(15) 0.060(7) Uiso 1 1 d D .
H2A H 0.8284(18) 0.4432(10) 0.141(2) 0.052(6) Uiso 1 1 d . .
H2 H 0.1638(19) 0.2999(10) 0.356(2) 0.056(7) Uiso 1 1 d . .
H1 H 1.0214(17) 0.6106(8) 0.189(2) 0.060(7) Uiso 1 1 d D .

loop_
_atom_site_aniso_label
_atom_site_aniso_U_11
_atom_site_aniso_U_22
_atom_site_aniso_U_33
_atom_site_aniso_U_23
_atom_site_aniso_U_13
_atom_site_aniso_U_12
S1 0.0442(3) 0.0489(3) 0.0825(5) -0.0110(3) 0.0315(3) -0.0004(2)
N1 0.0426(9) 0.0433(10) 0.0696(12) 0.0001(9) 0.0303(9) 0.0012(8)
B1 0.0385(13) 0.0838(19) 0.0429(13) 0.0042(12) 0.0128(11) 0.0087(12)
B2 0.0500(13) 0.0520(14) 0.0481(13) 0.0146(11) 0.0242(11) 0.0168(11)
B3 0.0553(14) 0.0537(14) 0.0411(13) 0.0046(11) 0.0239(11) 0.0094(11)
B4 0.0532(14) 0.0522(14) 0.0539(15) 0.0176(11) 0.0275(12) 0.0069(11)
B5 0.0569(17) 0.0659(18) 0.100(2) 0.0123(16) 0.0502(18) 0.0014(13)
B6 0.0374(14) 0.095(2) 0.084(2) -0.0056(18) 0.0268(15) -0.0020(14)
B7 0.0427(14) 0.086(2) 0.0650(18) 0.0137(15) 0.0228(13) 0.0190(14)
B8 0.0643(17) 0.0703(18) 0.0626(17) 0.0098(14) 0.0400(15) 0.0210(14)
B9 0.0700(18) 0.0789(19) 0.0588(17) 0.0181(14) 0.0438(16) 0.0130(15)
B10 0.0516(16) 0.084(2) 0.090(2) 0.0132(17) 0.0451(17) 0.0123(14)
C1 0.0370(10) 0.0425(10) 0.0399(10) 0.0052(8) 0.0179(8) 0.0044(8)
C2 0.0428(12) 0.0538(13) 0.0685(15) -0.0048(11) 0.0283(11) -0.0050(10)
C3 0.0351(10) 0.0488(11) 0.0378(10) 0.0018(8) 0.0155(8) 0.0020(8)
C4 0.0371(10) 0.0414(10) 0.0543(12) -0.0057(9) 0.0204(9) -0.0049(8)
C5 0.0413(11) 0.0530(13) 0.0551(13) 0.0026(10) 0.0132(10) -0.0061(9)
C6 0.0555(14) 0.0706(16) 0.0650(15) 0.0053(12) 0.0254(12) -0.0167(12)
C7 0.0425(12) 0.0714(16) 0.0855(18) -0.0077(14) 0.0275(13) -0.0174(11)
C8 0.0375(12) 0.0611(15) 0.0818(18) 0.0004(13) 0.0123(12) -0.0026(10)
C9 0.0472(12) 0.0527(13) 0.0601(14) 0.0028(10) 0.0166(11) -0.0047(10)
S2 0.0460(3) 0.0925(5) 0.0358(3) 0.0033(3) 0.0093(2) -0.0075(3)
N2 0.0385(9) 0.0650(12) 0.0409(10) -0.0002(9) 0.0169(8) -0.0057(8)
B11 0.0415(13) 0.0479(14) 0.0766(19) -0.0151(13) 0.0200(13) 0.0054(10)
B12 0.0498(14) 0.0495(14) 0.0456(13) 0.0156(11) 0.0050(11) -0.0057(11)
B13 0.0537(14) 0.0577(15) 0.0413(13) -0.0124(11) 0.0188(11) -0.0039(11)
B14 0.0493(13) 0.0381(12) 0.0559(15) 0.0046(11) 0.0123(11) -0.0024(10)
B15 0.0458(14) 0.0697(18) 0.0611(16) 0.0063(14) 0.0141(13) -0.0208(13)
B16 0.0361(13) 0.096(2) 0.082(2) -0.0217(17) 0.0282(14) -0.0060(13)
B17 0.0403(13) 0.0512(15) 0.091(2) 0.0023(14) -0.0001(14) 0.0041(11)
B18 0.0536(15) 0.0702(18) 0.0400(13) 0.0031(12) 0.0029(12) -0.0121(13)
B19 0.0585(15) 0.0446(14) 0.0543(15) -0.0097(11) 0.0091(12) -0.0101(11)
B20 0.0382(13) 0.0644(17) 0.0649(17) 0.0011(13) 0.0090(12) -0.0100(11)
C10 0.0346(9) 0.0373(9) 0.0336(9) -0.0008(7) 0.0150(8) -0.0019(7)
C11 0.0421(11) 0.0671(14) 0.0398(11) -0.0053(10) 0.0214(9) -0.0112(10)
C12 0.0349(9) 0.0394(10) 0.0363(10) 0.0020(8) 0.0132(8) 0.0015(7)
C13 0.0345(10) 0.0561(12) 0.0529(12) 0.0167(10) 0.0190(9) 0.0037(9)
C14 0.0600(15) 0.0736(17) 0.0790(18) 0.0130(13) 0.0413(14) 0.0069(12)
C15 0.0589(17) 0.111(3) 0.109(3) 0.037(2) 0.0530(18) 0.0268(17)
C16 0.0409(14) 0.121(3) 0.101(2) 0.046(2) 0.0227(16) 0.0034(16)
C17 0.0487(14) 0.103(2) 0.087(2) 0.0197(17) 0.0110(15) -0.0203(15)
C18 0.0487(13) 0.0715(16) 0.0692(16) 0.0024(13) 0.0197(12) -0.0097(12)

loop_
_atom_type_symbol
_atom_type_description
_atom_type_scat_dispersion_real
_atom_type_scat_dispersion_imag
_atom_type_scat_source
C C 0.0033 0.0016 'International Tables Vol C Tables 4.2.6.8 and 6.1.1.4'
H H 0.0000 0.0000 'International Tables Vol C Tables 4.2.6.8 and 6.1.1.4'
B B 0.0013 0.0007 'International Tables Vol C Tables 4.2.6.8 and 6.1.1.4'
N N 0.0061 0.0033 'International Tables Vol C Tables 4.2.6.8 and 6.1.1.4'
S S 0.1246 0.1234 'International Tables Vol C Tables 4.2.6.8 and 6.1.1.4'

loop_
_geom_angle_atom_site_label_1
_geom_angle_atom_site_label_2
_geom_angle_atom_site_label_3
_geom_angle
C3 N1 C4 126.74(17)
C3 N1 H1 119.2(16)
C4 N1 H1 114.0(16)
C2 B1 C1 56.42(13)
C2 B1 B7 103.86(19)
C1 B1 B7 104.53(19)
C2 B1 B6 58.36(16)
C1 B1 B6 104.23(19)
B7 B1 B6 59.91(18)
C2 B1 B2 102.99(18)
C1 B1 B2 58.21(13)
B7 B1 B2 59.89(16)
B6 B1 B2 107.2(2)
C2 B1 H1A 125.5
C1 B1 H1A 124.8
B7 B1 H1A 123.0
B6 B1 H1A 122.3
B2 B1 H1A 122.9
C1 B2 B8 105.52(17)
C1 B2 B3 58.95(12)
B8 B2 B3 60.24(14)
C1 B2 B7 105.26(19)
B8 B2 B7 60.76(16)
B3 B2 B7 108.82(18)
C1 B2 B1 59.31(14)
B8 B2 B1 108.8(2)
B3 B2 B1 108.87(18)
B7 B2 B1 59.73(16)
C1 B2 H2B 124.3
B8 B2 H2B 121.7
B3 B2 H2B 121.0
B7 B2 H2B 122.0
B1 B2 H2B 121.1
C1 B3 B2 58.64(13)
C1 B3 B4 59.46(13)
B2 B3 B4 108.40(18)
C1 B3 B9 105.24(19)
B2 B3 B9 108.02(19)
B4 B3 B9 59.80(15)
C1 B3 B8 104.92(18)
B2 B3 B8 59.78(14)
B4 B3 B8 108.2(2)
B9 B3 B8 60.26(16)
C1 B3 H3 124.3
B2 B3 H3 121.6
B4 B3 H3 121.1
B9 B3 H3 122.3
B8 B3 H3 122.3
C2 B4 C1 56.40(13)
C2 B4 B9 104.26(19)
C1 B4 B9 104.79(17)
C2 B4 B5 58.10(16)
C1 B4 B5 104.00(19)
B9 B4 B5 60.37(18)
C2 B4 B3 103.61(17)
C1 B4 B3 58.53(12)
B9 B4 B3 60.12(15)
B5 B4 B3 107.85(19)
C2 B4 H4 125.4
C1 B4 H4 124.9
B9 B4 H4 122.7
B5 B4 H4 122.3
B3 B4 H4 122.4
C2 B5 B10 104.7(2)
C2 B5 B4 59.30(15)
B10 B5 B4 108.4(2)
C2 B5 B9 104.73(19)
B10 B5 B9 60.23(18)
B4 B5 B9 59.79(17)
C2 B5 B6 58.66(16)
B10 B5 B6 60.16(19)
B4 B5 B6 108.86(19)
B9 B5 B6 108.4(2)
C2 B5 H5 124.8
B10 B5 H5 122.2
B4 B5 H5 121.0
B9 B5 H5 122.4
B6 B5 H5 121.1
C2 B6 B7 104.4(2)
C2 B6 B1 59.10(15)
B7 B6 B1 59.93(17)
C2 B6 B10 103.8(2)
B7 B6 B10 60.65(18)
B1 B6 B10 108.5(2)
C2 B6 B5 58.12(16)
B7 B6 B5 108.2(2)
B1 B6 B5 108.3(2)
B10 B6 B5 59.56(18)
C2 B6 H6 125.3
B7 B6 H6 122.2
B1 B6 H6 121.0
B10 B6 H6 122.4
B5 B6 H6 121.6
B6 B7 B1 60.16(16)
B6 B7 B2 107.81(18)
B1 B7 B2 60.38(15)
B6 B7 B10 59.88(19)
B1 B7 B10 108.1(2)
B2 B7 B10 107.1(2)
B6 B7 B8 107.8(2)
B1 B7 B8 108.34(18)
B2 B7 B8 59.51(15)
B10 B7 B8 59.73(18)
B6 B7 H7 121.8
B1 B7 H7 121.2
B2 B7 H7 122.1
B10 B7 H7 122.1
B8 B7 H7 121.8
B2 B8 B3 59.97(13)
B2 B8 B9 107.80(18)
B3 B8 B9 59.80(15)
B2 B8 B10 107.6(2)
B3 B8 B10 107.5(2)
B9 B8 B10 59.84(18)
B2 B8 B7 59.73(15)
B3 B8 B7 107.78(18)
B9 B8 B7 108.1(2)
B10 B8 B7 60.13(18)
B2 B8 H8 121.9
B3 B8 H8 122.0
B9 B8 H8 121.8
B10 B8 H8 122.0
B7 B8 H8 121.7
B4 B9 B3 60.08(14)
B4 B9 B10 107.9(2)
B3 B9 B10 107.80(19)
B4 B9 B5 59.84(16)
B3 B9 B5 107.40(19)
B10 B9 B5 59.53(19)
B4 B9 B8 108.20(17)
B3 B9 B8 59.94(15)
B10 B9 B8 60.10(18)
B5 B9 B8 107.5(2)
B4 B9 H9 121.6
B3 B9 H9 121.9
B10 B9 H9 121.9
B5 B9 H9 122.3
B8 B9 H9 121.7
B5 B10 B6 60.28(19)
B5 B10 B9 60.24(18)
B6 B10 B9 108.52(19)
B5 B10 B8 108.0(2)
B6 B10 B8 107.8(2)
B9 B10 B8 60.06(17)
B5 B10 B7 107.8(2)
B6 B10 B7 59.47(19)
B9 B10 B7 108.3(2)
B8 B10 B7 60.14(17)
B5 B10 H10 121.7
B6 B10 H10 121.7
B9 B10 H10 121.3
B8 B10 H10 121.8
B7 B10 H10 121.9
C3 C1 C2 117.59(16)
C3 C1 B2 123.28(16)
C2 C1 B2 110.27(16)
C3 C1 B3 121.05(17)
C2 C1 B3 110.25(16)
B2 C1 B3 62.41(13)
C3 C1 B1 117.70(16)
C2 C1 B1 61.42(15)
B2 C1 B1 62.47(14)
B3 C1 B1 114.31(16)
C3 C1 B4 115.03(16)
C2 C1 B4 61.30(14)
B2 C1 B4 113.57(15)
B3 C1 B4 62.01(14)
B1 C1 B4 114.52(16)
C1 C2 B5 112.3(2)
C1 C2 B6 112.2(2)
B5 C2 B6 63.22(18)
C1 C2 B4 62.29(14)
B5 C2 B4 62.60(17)
B6 C2 B4 115.3(2)
C1 C2 B1 62.16(14)
B5 C2 B1 115.37(19)
B6 C2 B1 62.53(17)
B4 C2 B1 115.99(19)
C1 C2 H2A 117.1(14)
B5 C2 H2A 122.2(14)
B6 C2 H2A 118.6(14)
B4 C2 H2A 118.8(14)
B1 C2 H2A 113.0(14)
N1 C3 C1 112.11(17)
N1 C3 S1 126.37(15)
C1 C3 S1 121.51(14)
C5 C4 C9 121.07(19)
C5 C4 N1 118.39(19)
C9 C4 N1 120.43(19)
C4 C5 C6 119.2(2)
C4 C5 H5A 120.4
C6 C5 H5A 120.4
C7 C6 C5 120.1(2)
C7 C6 H6A 120.0
C5 C6 H6A 120.0
C8 C7 C6 119.9(2)
C8 C7 H7A 120.0
C6 C7 H7A 120.0
C7 C8 C9 120.6(2)
C7 C8 H8A 119.7
C9 C8 H8A 119.7
C8 C9 C4 119.1(2)
C8 C9 H9A 120.4
C4 C9 H9A 120.4
C12 N2 C13 128.98(19)
C12 N2 H2 116.6(16)
C13 N2 H2 113.9(16)
C11 B11 C10 56.64(12)
C11 B11 B17 103.80(18)
C10 B11 B17 104.69(18)
C11 B11 B16 58.06(15)
C10 B11 B16 103.87(18)
B17 B11 B16 59.54(17)
C11 B11 B12 103.25(17)
C10 B11 B12 58.01(13)
B17 B11 B12 60.53(17)
B16 B11 B12 107.25(19)
C11 B11 H11A 125.5
C10 B11 H11A 124.9
B17 B11 H11A 122.9
B16 B11 H11A 122.7
B12 B11 H11A 122.6
C10 B12 B13 59.00(13)
C10 B12 B18 105.18(17)
B13 B12 B18 60.04(15)
C10 B12 B11 59.36(13)
B13 B12 B11 108.62(17)
B18 B12 B11 107.95(19)
C10 B12 B17 104.62(18)
B13 B12 B17 108.08(18)
B18 B12 B17 60.29(16)
B11 B12 B17 59.11(16)
C10 B12 H12 124.4
B13 B12 H12 121.2
B18 B12 H12 122.2
B11 B12 H12 121.4
B17 B12 H12 122.7
C10 B13 B14 59.37(13)
C10 B13 B12 58.46(13)
B14 B13 B12 108.63(17)
C10 B13 B18 104.78(18)
B14 B13 B18 108.65(18)
B12 B13 B18 60.06(15)
C10 B13 B19 105.09(17)
B14 B13 B19 60.01(15)
B12 B13 B19 108.42(19)
B18 B13 B19 60.42(15)
C10 B13 H13 124.7
B14 B13 H13 120.9
B12 B13 H13 121.3
B18 B13 H13 122.1
B19 B13 H13 122.1
C11 B14 C10 56.54(12)
C11 B14 B13 103.49(17)
C10 B14 B13 58.60(13)
C11 B14 B19 103.40(18)
C10 B14 B19 104.58(16)
B13 B14 B19 60.12(15)
C11 B14 B15 58.08(14)
C10 B14 B15 104.17(17)
B13 B14 B15 107.53(18)
B19 B14 B15 59.61(16)
C11 B14 H14 125.6
C10 B14 H14 124.6
B13 B14 H14 122.4
B19 B14 H14 123.3
B15 B14 H14 122.5
C11 B15 B19 104.27(17)
C11 B15 B16 58.36(15)
B19 B15 B16 107.6(2)
C11 B15 B14 58.99(13)
B19 B15 B14 59.85(16)
B16 B15 B14 108.14(18)
C11 B15 B20 103.73(19)
B19 B15 B20 60.00(16)
B16 B15 B20 59.43(17)
B14 B15 B20 107.85(19)
C11 B15 H15 125.2
B19 B15 H15 122.6
B16 B15 H15 121.7
B14 B15 H15 121.2
B20 B15 H15 122.8
C11 B16 B17 104.60(19)
C11 B16 B20 105.0(2)
B17 B16 B20 60.66(17)
C11 B16 B15 58.75(15)
B17 B16 B15 109.3(2)
B20 B16 B15 60.68(17)
C11 B16 B11 58.98(14)
B17 B16 B11 59.66(17)
B20 B16 B11 108.6(2)
B15 B16 B11 108.96(18)
C11 B16 H16 125.0
B17 B16 H16 122.1
B20 B16 H16 121.8
B15 B16 H16 120.6
B11 B16 H16 121.2
B16 B17 B11 60.80(17)
B16 B17 B20 59.86(17)
B11 B17 B20 108.9(2)
B16 B17 B12 108.10(19)
B11 B17 B12 60.36(15)
B20 B17 B12 107.41(19)
B16 B17 B18 107.4(2)
B11 B17 B18 108.38(18)
B20 B17 B18 59.50(16)
B12 B17 B18 59.57(16)
B16 B17 H17 121.7
B11 B17 H17 120.7
B20 B17 H17 121.9
B12 B17 H17 122.0
B18 B17 H17 122.2
B20 B18 B13 107.99(19)
B20 B18 B12 108.2(2)
B13 B18 B12 59.90(14)
B20 B18 B19 60.01(16)
B13 B18 B19 59.83(15)
B12 B18 B19 107.83(17)
B20 B18 B17 59.99(17)
B13 B18 B17 107.85(18)
B12 B18 B17 60.14(16)
B19 B18 B17 107.8(2)
B20 B18 H18 121.6
B13 B18 H18 121.9
B12 B18 H18 121.6
B19 B18 H18 121.9
B17 B18 H18 121.8
B15 B19 B14 60.53(15)
B15 B19 B13 108.05(17)
B14 B19 B13 59.87(14)
B15 B19 B20 60.47(17)
B14 B19 B20 108.76(19)
B13 B19 B20 107.55(18)
B15 B19 B18 108.0(2)
B14 B19 B18 108.01(17)
B13 B19 B18 59.76(15)
B20 B19 B18 59.53(16)
B15 B19 H19 121.3
B14 B19 H19 121.3
B13 B19 H19 122.1
B20 B19 H19 121.6
B18 B19 H19 122.0
B16 B20 B18 107.90(19)
B16 B20 B19 107.57(19)
B18 B20 B19 60.46(16)
B16 B20 B17 59.48(18)
B18 B20 B17 60.51(17)
B19 B20 B17 108.53(19)
B16 B20 B15 59.89(17)
B18 B20 B15 107.98(19)
B19 B20 B15 59.52(16)
B17 B20 B15 107.68(19)
B16 B20 H20 122.1
B18 B20 H20 121.4
B19 B20 H20 121.6
B17 B20 H20 121.6
B15 B20 H20 122.1
C12 C10 C11 117.15(15)
C12 C10 B12 122.72(16)
C11 C10 B12 110.54(16)
C12 C10 B13 122.14(16)
C11 C10 B13 110.12(15)
B12 C10 B13 62.55(15)
C12 C10 B14 115.34(15)
C11 C10 B14 61.53(14)
B12 C10 B14 114.21(16)
B13 C10 B14 62.03(14)
C12 C10 B11 116.76(15)
C11 C10 B11 61.24(14)
B12 C10 B11 62.63(15)
B13 C10 B11 114.19(16)
B14 C10 B11 114.72(16)
C10 C11 B16 112.14(19)
C10 C11 B15 112.39(17)
B16 C11 B15 62.88(17)
C10 C11 B11 62.12(13)
B16 C11 B11 62.96(16)
B15 C11 B11 115.71(19)
C10 C11 B14 61.93(12)
B16 C11 B14 115.10(18)
B15 C11 B14 62.93(15)
B11 C11 B14 115.82(17)
C10 C11 H11 118.8(14)
B16 C11 H11 118.1(14)
B15 C11 H11 120.2(14)
B11 C11 H11 114.3(14)
B14 C11 H11 118.5(14)
N2 C12 C10 111.98(16)
N2 C12 S2 126.26(15)
C10 C12 S2 121.76(13)
C18 C13 C14 120.7(2)
C18 C13 N2 122.0(2)
C14 C13 N2 117.2(2)
C13 C14 C15 118.6(3)
C13 C14 H14A 120.7
C15 C14 H14A 120.7
C16 C15 C14 120.7(3)
C16 C15 H15A 119.6
C14 C15 H15A 119.6
C17 C16 C15 119.7(3)
C17 C16 H16A 120.2
C15 C16 H16A 120.2
C16 C17 C18 121.1(3)
C16 C17 H17A 119.5
C18 C17 H17A 119.5
C13 C18 C17 119.2(3)
C13 C18 H18A 120.4
C17 C18 H18A 120.4

loop_
_geom_bond_atom_site_label_1
_geom_bond_atom_site_label_2
_geom_bond_distance
S1 C3 1.637(2)
N1 C3 1.332(3)
N1 C4 1.439(2)
N1 H1 0.846(16)
B1 C2 1.712(4)
B1 C1 1.724(3)
B1 B7 1.766(4)
B1 B6 1.770(4)
B1 B2 1.778(4)
B1 H1A 1.1200
B2 C1 1.704(3)
B2 B8 1.765(3)
B2 B3 1.768(3)
B2 B7 1.769(4)
B2 H2B 1.1200
B3 C1 1.709(3)
B3 B4 1.770(4)
B3 B9 1.771(4)
B3 B8 1.773(4)
B3 H3 1.1200
B4 C2 1.710(4)
B4 C1 1.726(3)
B4 B9 1.765(4)
B4 B5 1.766(4)
B4 H4 1.1200
B5 C2 1.689(4)
B5 B10 1.763(4)
B5 B9 1.775(5)
B5 B6 1.775(5)
B5 H5 1.1200
B6 C2 1.698(4)
B6 B7 1.766(5)
B6 B10 1.773(5)
B6 H6 1.1200
B7 B10 1.787(4)
B7 B8 1.787(4)
B7 H7 1.1200
B8 B9 1.779(4)
B8 B10 1.780(5)
B8 H8 1.1200
B9 B10 1.775(5)
B9 H9 1.1200
B10 H10 1.1200
C1 C3 1.525(3)
C1 C2 1.624(3)
C2 H2A 0.93(2)
C4 C5 1.366(3)
C4 C9 1.380(3)
C5 C6 1.391(3)
C5 H5A 0.9500
C6 C7 1.374(4)
C6 H6A 0.9500
C7 C8 1.372(4)
C7 H7A 0.9500
C8 C9 1.376(3)
C8 H8A 0.9500
C9 H9A 0.9500
S2 C12 1.6364(19)
N2 C12 1.340(2)
N2 C13 1.429(3)
N2 H2 0.85(2)
B11 C11 1.705(4)
B11 C10 1.719(3)
B11 B17 1.752(4)
B11 B16 1.772(4)
B11 B12 1.775(4)
B11 H11A 1.1200
B12 C10 1.695(3)
B12 B13 1.765(4)
B12 B18 1.768(4)
B12 B17 1.778(4)
B12 H12 1.1200
B13 C10 1.705(3)
B13 B14 1.764(4)
B13 B18 1.767(4)
B13 B19 1.768(4)
B13 H13 1.1200
B14 C11 1.712(3)
B14 C10 1.719(3)
B14 B19 1.767(4)
B14 B15 1.779(4)
B14 H14 1.1200
B15 C11 1.696(3)
B15 B19 1.762(4)
B15 B16 1.765(4)
B15 B20 1.779(4)
B15 H15 1.1200
B16 C11 1.689(4)
B16 B17 1.750(5)
B16 B20 1.757(4)
B16 H16 1.1200
B17 B20 1.771(4)
B17 B18 1.780(4)
B17 H17 1.1200
B18 B20 1.762(4)
B18 B19 1.779(4)
B18 H18 1.1200
B19 B20 1.771(4)
B19 H19 1.1200
B20 H20 1.1200
C10 C12 1.524(3)
C10 C11 1.625(3)
C11 H11 0.952(16)
C13 C18 1.377(3)
C13 C14 1.377(3)
C14 C15 1.401(4)
C14 H14A 0.9500
C15 C16 1.374(5)
C15 H15A 0.9500
C16 C17 1.353(5)
C16 H16A 0.9500
C17 C18 1.390(3)
C17 H17A 0.9500
C18 H18A 0.9500

loop_
_geom_torsion_atom_site_label_1
_geom_torsion_atom_site_label_2
_geom_torsion_atom_site_label_3
_geom_torsion_atom_site_label_4
_geom_torsion
C2 B1 B2 C1 35.83(14)
B7 B1 B2 C1 134.48(18)
B6 B1 B2 C1 96.3(2)
C2 B1 B2 B8 -61.4(2)
C1 B1 B2 B8 -97.27(18)
B7 B1 B2 B8 37.21(18)
B6 B1 B2 B8 -0.9(2)
C2 B1 B2 B3 2.6(2)
C1 B1 B2 B3 -33.22(15)
B7 B1 B2 B3 101.3(2)
B6 B1 B2 B3 63.1(2)
C2 B1 B2 B7 -98.65(19)
C1 B1 B2 B7 -134.48(18)
B6 B1 B2 B7 -38.13(19)
B8 B2 B3 C1 134.7(2)
B7 B2 B3 C1 96.9(2)
B1 B2 B3 C1 33.36(15)
C1 B2 B3 B4 -33.91(15)
B8 B2 B3 B4 100.8(2)
B7 B2 B3 B4 62.9(2)
B1 B2 B3 B4 -0.5(2)
C1 B2 B3 B9 -97.2(2)
B8 B2 B3 B9 37.53(19)
B7 B2 B3 B9 -0.4(3)
B1 B2 B3 B9 -63.8(2)
C1 B2 B3 B8 -134.7(2)
B7 B2 B3 B8 -37.9(2)
B1 B2 B3 B8 -101.4(2)
C1 B3 B4 C2 -35.34(14)
B2 B3 B4 C2 -1.8(2)
B9 B3 B4 C2 98.8(2)
B8 B3 B4 C2 61.6(2)
B2 B3 B4 C1 33.58(15)
B9 B3 B4 C1 134.16(19)
B8 B3 B4 C1 96.91(18)
C1 B3 B4 B9 -134.16(19)
B2 B3 B4 B9 -100.6(2)
B8 B3 B4 B9 -37.25(18)
C1 B3 B4 B5 -95.8(2)
B2 B3 B4 B5 -62.2(2)
B9 B3 B4 B5 38.4(2)
B8 B3 B4 B5 1.1(2)
C1 B4 B5 C2 34.21(16)
B9 B4 B5 C2 133.5(2)
B3 B4 B5 C2 95.21(18)
C2 B4 B5 B10 -96.5(2)
C1 B4 B5 B10 -62.3(3)
B9 B4 B5 B10 37.0(2)
B3 B4 B5 B10 -1.3(3)
C2 B4 B5 B9 -133.5(2)
C1 B4 B5 B9 -99.25(19)
B3 B4 B5 B9 -38.26(18)
C2 B4 B5 B6 -32.6(2)
C1 B4 B5 B6 1.6(3)
B9 B4 B5 B6 100.8(2)
B3 B4 B5 B6 62.6(3)
C1 B1 B6 C2 -34.26(17)
B7 B1 B6 C2 -133.0(2)
B2 B1 B6 C2 -94.90(19)
C2 B1 B6 B7 133.0(2)
C1 B1 B6 B7 98.8(2)
B2 B1 B6 B7 38.12(18)
C2 B1 B6 B10 95.3(2)
C1 B1 B6 B10 61.1(3)
B7 B1 B6 B10 -37.7(2)
B2 B1 B6 B10 0.4(3)
C2 B1 B6 B5 32.2(2)
C1 B1 B6 B5 -2.1(3)
B7 B1 B6 B5 -100.8(2)
B2 B1 B6 B5 -62.7(3)
B10 B5 B6 C2 133.8(2)
B4 B5 B6 C2 32.9(2)
B9 B5 B6 C2 96.4(2)
C2 B5 B6 B7 -96.0(2)
B10 B5 B6 B7 37.73(19)
B4 B5 B6 B7 -63.1(2)
B9 B5 B6 B7 0.3(2)
C2 B5 B6 B1 -32.6(2)
B10 B5 B6 B1 101.2(2)
B4 B5 B6 B1 0.3(3)
B9 B5 B6 B1 63.8(3)
C2 B5 B6 B10 -133.8(2)
B4 B5 B6 B10 -100.9(2)
B9 B5 B6 B10 -37.40(19)
C2 B6 B7 B1 40.38(18)
B10 B6 B7 B1 138.3(2)
B5 B6 B7 B1 101.1(2)
C2 B6 B7 B2 1.9(3)
B1 B6 B7 B2 -38.49(18)
B10 B6 B7 B2 99.8(2)
B5 B6 B7 B2 62.6(2)
C2 B6 B7 B10 -97.9(2)
B1 B6 B7 B10 -138.3(2)
B5 B6 B7 B10 -37.25(19)
C2 B6 B7 B8 -61.0(2)
B1 B6 B7 B8 -101.3(2)
B10 B6 B7 B8 36.99(18)
B5 B6 B7 B8 -0.3(2)
C2 B1 B7 B6 -39.88(19)
C1 B1 B7 B6 -98.2(2)
B2 B1 B7 B6 -137.0(2)
C2 B1 B7 B2 97.15(19)
C1 B1 B7 B2 38.79(16)
B6 B1 B7 B2 137.0(2)
C2 B1 B7 B10 -2.6(3)
C1 B1 B7 B10 -61.0(3)
B6 B1 B7 B10 37.2(2)
B2 B1 B7 B10 -99.8(2)
C2 B1 B7 B8 60.6(2)
C1 B1 B7 B8 2.2(3)
B6 B1 B7 B8 100.5(2)
B2 B1 B7 B8 -36.56(19)
C1 B2 B7 B6 -1.1(2)
B8 B2 B7 B6 -100.6(2)
B3 B2 B7 B6 -63.0(2)
B1 B2 B7 B6 38.39(19)
C1 B2 B7 B1 -39.49(16)
B8 B2 B7 B1 -139.0(2)
B3 B2 B7 B1 -101.3(2)
C1 B2 B7 B10 62.0(2)
B8 B2 B7 B10 -37.5(2)
B3 B2 B7 B10 0.1(3)
B1 B2 B7 B10 101.5(2)
C1 B2 B7 B8 99.51(18)
B3 B2 B7 B8 37.66(18)
B1 B2 B7 B8 139.0(2)
C1 B2 B8 B3 39.16(17)
B7 B2 B8 B3 138.2(2)
B1 B2 B8 B3 101.46(19)
C1 B2 B8 B9 1.9(3)
B3 B2 B8 B9 -37.3(2)
B7 B2 B8 B9 101.0(2)
B1 B2 B8 B9 64.2(2)
C1 B2 B8 B10 -61.3(2)
B3 B2 B8 B10 -100.4(2)
B7 B2 B8 B10 37.82(19)
B1 B2 B8 B10 1.0(2)
C1 B2 B8 B7 -99.1(2)
B3 B2 B8 B7 -138.2(2)
B1 B2 B8 B7 -36.77(18)
C1 B3 B8 B2 -38.88(17)
B4 B3 B8 B2 -101.11(19)
B9 B3 B8 B2 -138.1(2)
C1 B3 B8 B9 99.3(2)
B2 B3 B8 B9 138.1(2)
B4 B3 B8 B9 37.04(18)
C1 B3 B8 B10 61.7(2)
B2 B3 B8 B10 100.6(2)
B4 B3 B8 B10 -0.5(2)
B9 B3 B8 B10 -37.6(2)
C1 B3 B8 B7 -1.7(2)
B2 B3 B8 B7 37.17(19)
B4 B3 B8 B7 -63.9(2)
B9 B3 B8 B7 -101.0(2)
B6 B7 B8 B2 100.56(19)
B1 B7 B8 B2 36.93(19)
B10 B7 B8 B2 137.6(2)
B6 B7 B8 B3 63.3(2)
B1 B7 B8 B3 -0.3(3)
B2 B7 B8 B3 -37.28(18)
B10 B7 B8 B3 100.3(2)
B6 B7 B8 B9 0.1(2)
B1 B7 B8 B9 -63.5(2)
B2 B7 B8 B9 -100.5(2)
B10 B7 B8 B9 37.15(18)
B6 B7 B8 B10 -37.05(18)
B1 B7 B8 B10 -100.7(2)
B2 B7 B8 B10 -137.6(2)
C2 B4 B9 B3 -97.70(18)
C1 B4 B9 B3 -39.26(17)
B5 B4 B9 B3 -137.2(2)
C2 B4 B9 B10 3.0(2)
C1 B4 B9 B10 61.4(2)
B5 B4 B9 B10 -36.5(2)
B3 B4 B9 B10 100.7(2)
C2 B4 B9 B5 39.48(18)
C1 B4 B9 B5 97.9(2)
B3 B4 B9 B5 137.2(2)
C2 B4 B9 B8 -60.6(3)
C1 B4 B9 B8 -2.2(3)
B5 B4 B9 B8 -100.1(3)
B3 B4 B9 B8 37.10(19)
C1 B3 B9 B4 39.82(16)
B2 B3 B9 B4 101.23(19)
B8 B3 B9 B4 138.5(2)
C1 B3 B9 B10 -61.0(2)
B2 B3 B9 B10 0.4(3)
B4 B3 B9 B10 -100.8(2)
B8 B3 B9 B10 37.8(2)
C1 B3 B9 B5 1.8(2)
B2 B3 B9 B5 63.2(2)
B4 B3 B9 B5 -38.02(19)
B8 B3 B9 B5 100.5(2)
C1 B3 B9 B8 -98.73(19)
B2 B3 B9 B8 -37.32(19)
B4 B3 B9 B8 -138.5(2)
C2 B5 B9 B4 -40.19(17)
B10 B5 B9 B4 -138.9(2)
B6 B5 B9 B4 -101.5(2)
C2 B5 B9 B3 -2.1(3)
B10 B5 B9 B3 -100.8(2)
B4 B5 B9 B3 38.13(18)
B6 B5 B9 B3 -63.4(2)
C2 B5 B9 B10 98.7(2)
B4 B5 B9 B10 138.9(2)
B6 B5 B9 B10 37.37(18)
C2 B5 B9 B8 61.1(2)
B10 B5 B9 B8 -37.64(18)
B4 B5 B9 B8 101.28(19)
B6 B5 B9 B8 -0.3(2)
B2 B8 B9 B4 0.2(3)
B3 B8 B9 B4 -37.16(19)
B10 B8 B9 B4 100.6(2)
B7 B8 B9 B4 63.3(3)
B2 B8 B9 B3 37.35(19)
B10 B8 B9 B3 137.7(2)
B7 B8 B9 B3 100.5(2)
B2 B8 B9 B10 -100.4(2)
B3 B8 B9 B10 -137.7(2)
B7 B8 B9 B10 -37.28(18)
B2 B8 B9 B5 -63.0(3)
B3 B8 B9 B5 -100.4(2)
B10 B8 B9 B5 37.38(19)
B7 B8 B9 B5 0.1(2)
C2 B5 B10 B6 39.6(2)
B4 B5 B10 B6 101.6(2)
B9 B5 B10 B6 138.4(2)
C2 B5 B10 B9 -98.8(2)
B4 B5 B10 B9 -36.76(19)
B6 B5 B10 B9 -138.4(2)
C2 B5 B10 B8 -61.0(3)
B4 B5 B10 B8 1.0(3)
B9 B5 B10 B8 37.75(19)
B6 B5 B10 B8 -100.7(2)
C2 B5 B10 B7 2.5(3)
B4 B5 B10 B7 64.5(3)
B9 B5 B10 B7 101.3(2)
B6 B5 B10 B7 -37.1(2)
C2 B6 B10 B5 -39.16(19)
B7 B6 B10 B5 -138.2(2)
B1 B6 B10 B5 -100.8(2)
C2 B6 B10 B9 -1.7(3)
B7 B6 B10 B9 -100.7(2)
B1 B6 B10 B9 -63.4(3)
B5 B6 B10 B9 37.4(2)
C2 B6 B10 B8 61.8(3)
B7 B6 B10 B8 -37.17(19)
B1 B6 B10 B8 0.2(3)
B5 B6 B10 B8 101.0(2)
C2 B6 B10 B7 99.0(2)
B1 B6 B10 B7 37.4(2)
B5 B6 B10 B7 138.2(2)
B4 B9 B10 B5 36.66(19)
B3 B9 B10 B5 100.1(2)
B8 B9 B10 B5 137.8(2)
B4 B9 B10 B6 -0.8(3)
B3 B9 B10 B6 62.7(3)
B5 B9 B10 B6 -37.4(2)
B8 B9 B10 B6 100.4(2)
B4 B9 B10 B8 -101.1(2)
B3 B9 B10 B8 -37.68(19)
B5 B9 B10 B8 -137.8(2)
B4 B9 B10 B7 -63.8(3)
B3 B9 B10 B7 -0.4(3)
B5 B9 B10 B7 -100.5(2)
B8 B9 B10 B7 37.3(2)
B2 B8 B10 B5 62.9(3)
B3 B8 B10 B5 -0.3(3)
B9 B8 B10 B5 -37.8(2)
B7 B8 B10 B5 100.6(2)
B2 B8 B10 B6 -0.8(3)
B3 B8 B10 B6 -64.0(3)
B9 B8 B10 B6 -101.5(2)
B7 B8 B10 B6 36.9(2)
B2 B8 B10 B9 100.8(2)
B3 B8 B10 B9 37.54(18)
B7 B8 B10 B9 138.4(2)
B2 B8 B10 B7 -37.64(17)
B3 B8 B10 B7 -100.9(2)
B9 B8 B10 B7 -138.4(2)
B6 B7 B10 B5 37.5(2)
B1 B7 B10 B5 0.1(3)
B2 B7 B10 B5 -63.6(3)
B8 B7 B10 B5 -101.0(2)
B1 B7 B10 B6 -37.4(2)
B2 B7 B10 B6 -101.0(2)
B8 B7 B10 B6 -138.46(19)
B6 B7 B10 B9 101.2(2)
B1 B7 B10 B9 63.8(3)
B2 B7 B10 B9 0.1(3)
B8 B7 B10 B9 -37.3(2)
B6 B7 B10 B8 138.46(19)
B1 B7 B10 B8 101.1(2)
B2 B7 B10 B8 37.43(19)
B8 B2 C1 C3 -150.5(2)
B3 B2 C1 C3 -110.7(2)
B7 B2 C1 C3 146.26(19)
B1 B2 C1 C3 106.6(2)
B8 B2 C1 C2 63.1(2)
B3 B2 C1 C2 102.90(18)
B7 B2 C1 C2 -0.2(2)
B1 B2 C1 C2 -39.86(17)
B8 B2 C1 B3 -39.79(18)
B7 B2 C1 B3 -103.06(19)
B1 B2 C1 B3 -142.76(18)
B8 B2 C1 B1 103.0(2)
B3 B2 C1 B1 142.76(18)
B7 B2 C1 B1 39.70(17)
B8 B2 C1 B4 -3.5(2)
B3 B2 C1 B4 36.32(18)
B7 B2 C1 B4 -66.7(2)
B1 B2 C1 B4 -106.45(19)
B2 B3 C1 C3 114.1(2)
B4 B3 C1 C3 -103.8(2)
B9 B3 C1 C3 -143.83(18)
B8 B3 C1 C3 153.52(18)
B2 B3 C1 C2 -102.94(18)
B4 B3 C1 C2 39.13(17)
B9 B3 C1 C2 -0.9(2)
B8 B3 C1 C2 -63.5(2)
B4 B3 C1 B2 142.07(18)
B9 B3 C1 B2 102.08(19)
B8 B3 C1 B2 39.43(17)
B2 B3 C1 B1 -36.07(18)
B4 B3 C1 B1 106.00(19)
B9 B3 C1 B1 66.0(2)
B8 B3 C1 B1 3.4(2)
B2 B3 C1 B4 -142.07(18)
B9 B3 C1 B4 -39.99(17)
B8 B3 C1 B4 -102.64(19)
C2 B1 C1 C3 108.0(2)
B7 B1 C1 C3 -154.78(19)
B6 B1 C1 C3 143.2(2)
B2 B1 C1 C3 -115.17(19)
B7 B1 C1 C2 97.2(2)
B6 B1 C1 C2 35.12(18)
B2 B1 C1 C2 136.79(18)
C2 B1 C1 B2 -136.79(18)
B7 B1 C1 B2 -39.61(17)
B6 B1 C1 B2 -101.7(2)
C2 B1 C1 B3 -100.75(18)
B7 B1 C1 B3 -3.6(2)
B6 B1 C1 B3 -65.6(2)
B2 B1 C1 B3 36.05(17)
C2 B1 C1 B4 -31.84(18)
B7 B1 C1 B4 65.3(2)
B6 B1 C1 B4 3.3(2)
B2 B1 C1 B4 104.95(18)
C2 B4 C1 C3 -109.09(19)
B9 B4 C1 C3 153.40(19)
B5 B4 C1 C3 -144.06(19)
B3 B4 C1 C3 113.36(19)
B9 B4 C1 C2 -97.5(2)
B5 B4 C1 C2 -34.97(17)
B3 B4 C1 C2 -137.55(18)
C2 B4 C1 B2 101.08(19)
B9 B4 C1 B2 3.6(2)
B5 B4 C1 B2 66.1(2)
B3 B4 C1 B2 -36.47(18)
C2 B4 C1 B3 137.55(18)
B9 B4 C1 B3 40.04(19)
B5 B4 C1 B3 102.6(2)
C2 B4 C1 B1 31.88(18)
B9 B4 C1 B1 -65.6(2)
B5 B4 C1 B1 -3.1(2)
B3 B4 C1 B1 -105.66(19)
C3 C1 C2 B5 143.92(19)
B2 C1 C2 B5 -67.5(2)
B3 C1 C2 B5 -0.5(2)
B1 C1 C2 B5 -107.9(2)
B4 C1 C2 B5 38.95(19)
C3 C1 C2 B6 -147.1(2)
B2 C1 C2 B6 1.5(3)
B3 C1 C2 B6 68.5(2)
B1 C1 C2 B6 -38.9(2)
B4 C1 C2 B6 107.9(2)
C3 C1 C2 B4 104.96(19)
B2 C1 C2 B4 -106.49(18)
B3 C1 C2 B4 -39.44(16)
B1 C1 C2 B4 -146.82(18)
C3 C1 C2 B1 -108.22(19)
B2 C1 C2 B1 40.33(17)
B3 C1 C2 B1 107.38(18)
B4 C1 C2 B1 146.82(18)
B10 B5 C2 C1 64.1(3)
B4 B5 C2 C1 -38.82(18)
B9 B5 C2 C1 1.6(3)
B6 B5 C2 C1 104.5(2)
B10 B5 C2 B6 -40.4(2)
B4 B5 C2 B6 -143.3(2)
B9 B5 C2 B6 -102.9(2)
B10 B5 C2 B4 102.9(2)
B9 B5 C2 B4 40.43(19)
B6 B5 C2 B4 143.3(2)
B10 B5 C2 B1 -4.6(3)
B4 B5 C2 B1 -107.5(2)
B9 B5 C2 B1 -67.1(3)
B6 B5 C2 B1 35.8(2)
B7 B6 C2 C1 -2.1(3)
B1 B6 C2 C1 38.72(19)
B10 B6 C2 C1 -64.8(3)
B5 B6 C2 C1 -104.7(2)
B7 B6 C2 B5 102.6(2)
B1 B6 C2 B5 143.4(2)
B10 B6 C2 B5 39.9(2)
B7 B6 C2 B4 66.7(3)
B1 B6 C2 B4 107.5(2)
B10 B6 C2 B4 3.9(3)
B5 B6 C2 B4 -36.0(2)
B7 B6 C2 B1 -40.80(19)
B10 B6 C2 B1 -103.5(2)
B5 B6 C2 B1 -143.4(2)
B9 B4 C2 C1 98.47(18)
B5 B4 C2 C1 139.08(19)
B3 B4 C2 C1 36.32(15)
C1 B4 C2 B5 -139.08(19)
B9 B4 C2 B5 -40.61(18)
B3 B4 C2 B5 -102.8(2)
C1 B4 C2 B6 -102.9(2)
B9 B4 C2 B6 -4.4(3)
B5 B4 C2 B6 36.2(2)
B3 B4 C2 B6 -66.6(2)
C1 B4 C2 B1 -32.57(16)
B9 B4 C2 B1 65.9(2)
B5 B4 C2 B1 106.5(2)
B3 B4 C2 B1 3.8(2)
B7 B1 C2 C1 -98.4(2)
B6 B1 C2 C1 -139.1(2)
B2 B1 C2 C1 -36.67(15)
C1 B1 C2 B5 103.0(2)
B7 B1 C2 B5 4.6(3)
B6 B1 C2 B5 -36.1(2)
B2 B1 C2 B5 66.3(2)
C1 B1 C2 B6 139.1(2)
B7 B1 C2 B6 40.7(2)
B2 B1 C2 B6 102.4(2)
C1 B1 C2 B4 32.62(17)
B7 B1 C2 B4 -65.8(2)
B6 B1 C2 B4 -106.5(2)
B2 B1 C2 B4 -4.1(2)
C4 N1 C3 C1 175.21(19)
C4 N1 C3 S1 -5.0(3)
C2 C1 C3 N1 162.85(18)
B2 C1 C3 N1 18.7(3)
B3 C1 C3 N1 -56.7(2)
B1 C1 C3 N1 92.4(2)
B4 C1 C3 N1 -127.88(19)
C2 C1 C3 S1 -16.9(2)
B2 C1 C3 S1 -161.10(16)
B3 C1 C3 S1 123.46(18)
B1 C1 C3 S1 -87.3(2)
B4 C1 C3 S1 52.3(2)
C3 N1 C4 C5 129.6(2)
C3 N1 C4 C9 -54.3(3)
C9 C4 C5 C6 1.0(3)
N1 C4 C5 C6 177.1(2)
C4 C5 C6 C7 0.1(4)
C5 C6 C7 C8 -0.9(4)
C6 C7 C8 C9 0.5(4)
C7 C8 C9 C4 0.6(4)
C5 C4 C9 C8 -1.4(3)
N1 C4 C9 C8 -177.3(2)
C11 B11 B12 C10 35.59(14)
B17 B11 B12 C10 134.13(18)
B16 B11 B12 C10 95.86(19)
C11 B11 B12 B13 1.8(2)
C10 B11 B12 B13 -33.77(15)
B17 B11 B12 B13 100.4(2)
B16 B11 B12 B13 62.1(2)
C11 B11 B12 B18 -61.8(2)
C10 B11 B12 B18 -97.35(18)
B17 B11 B12 B18 36.78(18)
B16 B11 B12 B18 -1.5(2)
C11 B11 B12 B17 -98.54(19)
C10 B11 B12 B17 -134.13(18)
B16 B11 B12 B17 -38.27(18)
B18 B12 B13 C10 134.35(18)
B11 B12 B13 C10 33.91(15)
B17 B12 B13 C10 96.5(2)
C10 B12 B13 B14 -33.09(15)
B18 B12 B13 B14 101.3(2)
B11 B12 B13 B14 0.8(2)
B17 B12 B13 B14 63.4(2)
C10 B12 B13 B18 -134.35(18)
B11 B12 B13 B18 -100.4(2)
B17 B12 B13 B18 -37.83(19)
C10 B12 B13 B19 -96.76(18)
B18 B12 B13 B19 37.60(18)
B11 B12 B13 B19 -62.8(2)
B17 B12 B13 B19 -0.2(2)
C10 B13 B14 C11 -35.83(14)
B12 B13 B14 C11 -3.1(2)
B18 B13 B14 C11 60.7(2)
B19 B13 B14 C11 97.88(18)
B12 B13 B14 C10 32.73(15)
B18 B13 B14 C10 96.49(19)
B19 B13 B14 C10 133.71(18)
C10 B13 B14 B19 -133.71(18)
B12 B13 B14 B19 -101.0(2)
B18 B13 B14 B19 -37.22(18)
C10 B13 B14 B15 -96.20(18)
B12 B13 B14 B15 -63.5(2)
B18 B13 B14 B15 0.3(2)
B19 B13 B14 B15 37.51(18)
C10 B14 B15 C11 34.18(15)
B13 B14 B15 C11 95.25(18)
B19 B14 B15 C11 132.98(19)
C11 B14 B15 B19 -132.98(19)
C10 B14 B15 B19 -98.80(18)
B13 B14 B15 B19 -37.74(18)
C11 B14 B15 B16 -32.76(19)
C10 B14 B15 B16 1.4(2)
B13 B14 B15 B16 62.5(2)
B19 B14 B15 B16 100.2(2)
C11 B14 B15 B20 -95.6(2)
C10 B14 B15 B20 -61.4(2)
B13 B14 B15 B20 -0.3(2)
B19 B14 B15 B20 37.40(18)
B19 B15 B16 C11 96.23(19)
B14 B15 B16 C11 33.00(18)
B20 B15 B16 C11 133.4(2)
C11 B15 B16 B17 -95.8(2)
B19 B15 B16 B17 0.5(2)
B14 B15 B16 B17 -62.8(2)
B20 B15 B16 B17 37.68(18)
C11 B15 B16 B20 -133.4(2)
B19 B15 B16 B20 -37.21(17)
B14 B15 B16 B20 -100.4(2)
C11 B15 B16 B11 -32.23(19)
B19 B15 B16 B11 64.0(2)
B14 B15 B16 B11 0.8(3)
B20 B15 B16 B11 101.2(2)
C10 B11 B16 C11 -34.78(16)
B17 B11 B16 C11 -133.9(2)
B12 B11 B16 C11 -95.12(18)
C11 B11 B16 B17 133.9(2)
C10 B11 B16 B17 99.1(2)
B12 B11 B16 B17 38.73(19)
C11 B11 B16 B20 96.6(2)
C10 B11 B16 B20 61.9(2)
B17 B11 B16 B20 -37.2(2)
B12 B11 B16 B20 1.5(3)
C11 B11 B16 B15 32.15(19)
C10 B11 B16 B15 -2.6(3)
B17 B11 B16 B15 -101.7(2)
B12 B11 B16 B15 -63.0(3)
C11 B16 B17 B11 39.69(18)
B20 B16 B17 B11 138.9(2)
B15 B16 B17 B11 101.2(2)
C11 B16 B17 B20 -99.2(2)
B15 B16 B17 B20 -37.69(18)
B11 B16 B17 B20 -138.9(2)
C11 B16 B17 B12 0.8(3)
B20 B16 B17 B12 100.0(2)
B15 B16 B17 B12 62.3(2)
B11 B16 B17 B12 -38.87(18)
C11 B16 B17 B18 -62.1(2)
B20 B16 B17 B18 37.16(18)
B15 B16 B17 B18 -0.5(2)
B11 B16 B17 B18 -101.7(2)
C11 B11 B17 B16 -39.06(18)
C10 B11 B17 B16 -97.7(2)
B12 B11 B17 B16 -136.7(2)
C11 B11 B17 B20 -2.1(3)
C10 B11 B17 B20 -60.7(3)
B16 B11 B17 B20 36.9(2)
B12 B11 B17 B20 -99.7(2)
C11 B11 B17 B12 97.60(18)
C10 B11 B17 B12 39.00(16)
B16 B11 B17 B12 136.7(2)
C11 B11 B17 B18 61.0(2)
C10 B11 B17 B18 2.4(3)
B16 B11 B17 B18 100.1(2)
B12 B11 B17 B18 -36.57(19)
C10 B12 B17 B16 -0.6(3)
B13 B12 B17 B16 -62.2(2)
B18 B12 B17 B16 -100.0(2)
B11 B12 B17 B16 39.1(2)
C10 B12 B17 B11 -39.66(16)
B13 B12 B17 B11 -101.31(19)
B18 B12 B17 B11 -139.0(2)
C10 B12 B17 B20 62.6(2)
B13 B12 B17 B20 0.9(3)
B18 B12 B17 B20 -36.77(19)
B11 B12 B17 B20 102.3(2)
C10 B12 B17 B18 99.37(19)
B13 B12 B17 B18 37.71(18)
B11 B12 B17 B18 139.0(2)
C10 B13 B18 B20 62.0(2)
B14 B13 B18 B20 -0.1(3)
B12 B13 B18 B20 101.1(2)
B19 B13 B18 B20 -37.18(19)
C10 B13 B18 B12 -39.07(16)
B14 B13 B18 B12 -101.23(19)
B19 B13 B18 B12 -138.27(19)
C10 B13 B18 B19 99.20(19)
B14 B13 B18 B19 37.04(18)
B12 B13 B18 B19 138.27(19)
C10 B13 B18 B17 -1.4(2)
B14 B13 B18 B17 -63.5(2)
B12 B13 B18 B17 37.70(19)
B19 B13 B18 B17 -100.6(2)
C10 B12 B18 B20 -61.2(2)
B13 B12 B18 B20 -100.6(2)
B11 B12 B18 B20 0.9(2)
B17 B12 B18 B20 37.19(19)
C10 B12 B18 B13 39.42(16)
B11 B12 B18 B13 101.57(19)
B17 B12 B18 B13 137.8(2)
C10 B12 B18 B19 2.2(3)
B13 B12 B18 B19 -37.19(18)
B11 B12 B18 B19 64.4(2)
B17 B12 B18 B19 100.6(2)
C10 B12 B18 B17 -98.4(2)
B13 B12 B18 B17 -137.8(2)
B11 B12 B18 B17 -36.26(19)
B16 B17 B18 B20 -37.32(18)
B11 B17 B18 B20 -101.6(2)
B12 B17 B18 B20 -138.48(19)
B16 B17 B18 B13 63.6(2)
B11 B17 B18 B13 -0.7(3)
B20 B17 B18 B13 100.9(2)
B12 B17 B18 B13 -37.60(18)
B16 B17 B18 B12 101.2(2)
B11 B17 B18 B12 36.91(18)
B20 B17 B18 B12 138.48(19)
B16 B17 B18 B19 0.4(2)
B11 B17 B18 B19 -63.9(3)
B20 B17 B18 B19 37.71(18)
B12 B17 B18 B19 -100.77(19)
C11 B15 B19 B14 -40.31(17)
B16 B15 B19 B14 -101.16(18)
B20 B15 B19 B14 -138.12(18)
C11 B15 B19 B13 -2.6(3)
B16 B15 B19 B13 -63.4(2)
B14 B15 B19 B13 37.76(18)
B20 B15 B19 B13 -100.4(2)
C11 B15 B19 B20 97.8(2)
B16 B15 B19 B20 36.96(17)
B14 B15 B19 B20 138.12(18)
C11 B15 B19 B18 60.6(2)
B16 B15 B19 B18 -0.2(2)
B14 B15 B19 B18 100.94(19)
B20 B15 B19 B18 -37.18(17)
C11 B14 B19 B15 39.67(17)
C10 B14 B19 B15 98.09(19)
B13 B14 B19 B15 137.7(2)
C11 B14 B19 B13 -98.02(18)
C10 B14 B19 B13 -39.60(16)
B15 B14 B19 B13 -137.7(2)
C11 B14 B19 B20 1.8(2)
C10 B14 B19 B20 60.2(2)
B13 B14 B19 B20 99.9(2)
B15 B14 B19 B20 -37.84(19)
C11 B14 B19 B18 -61.3(2)
C10 B14 B19 B18 -2.8(2)
B13 B14 B19 B18 36.77(19)
B15 B14 B19 B18 -100.9(2)
C10 B13 B19 B15 2.1(2)
B14 B13 B19 B15 -38.05(18)
B12 B13 B19 B15 63.3(2)
B18 B13 B19 B15 100.7(2)
C10 B13 B19 B14 40.11(16)
B12 B13 B19 B14 101.34(19)
B18 B13 B19 B14 138.78(19)
C10 B13 B19 B20 -61.8(2)
B14 B13 B19 B20 -101.9(2)
B12 B13 B19 B20 -0.6(2)
B18 B13 B19 B20 36.86(19)
C10 B13 B19 B18 -98.67(19)
B14 B13 B19 B18 -138.78(19)
B12 B13 B19 B18 -37.44(18)
B20 B18 B19 B15 37.60(18)
B13 B18 B19 B15 -100.83(19)
B12 B18 B19 B15 -63.6(2)
B17 B18 B19 B15 -0.1(2)
B20 B18 B19 B14 101.6(2)
B13 B18 B19 B14 -36.82(18)
B12 B18 B19 B14 0.4(3)
B17 B18 B19 B14 63.9(2)
B20 B18 B19 B13 138.42(19)
B12 B18 B19 B13 37.22(18)
B17 B18 B19 B13 100.72(19)
B13 B18 B19 B20 -138.42(19)
B12 B18 B19 B20 -101.2(2)
B17 B18 B19 B20 -37.70(18)
C11 B16 B20 B18 60.8(3)
B17 B16 B20 B18 -37.73(19)
B15 B16 B20 B18 100.8(2)
B11 B16 B20 B18 -1.0(3)
C11 B16 B20 B19 -3.0(3)
B17 B16 B20 B19 -101.6(2)
B15 B16 B20 B19 37.00(18)
B11 B16 B20 B19 -64.8(3)
C11 B16 B20 B17 98.6(2)
B15 B16 B20 B17 138.5(2)
B11 B16 B20 B17 36.77(19)
C11 B16 B20 B15 -39.99(18)
B17 B16 B20 B15 -138.5(2)
B11 B16 B20 B15 -101.8(2)
B13 B18 B20 B16 -63.4(3)
B12 B18 B20 B16 0.0(3)
B19 B18 B20 B16 -100.5(2)
B17 B18 B20 B16 37.3(2)
B13 B18 B20 B19 37.10(18)
B12 B18 B20 B19 100.5(2)
B17 B18 B20 B19 137.74(19)
B13 B18 B20 B17 -100.6(2)
B12 B18 B20 B17 -37.26(18)
B19 B18 B20 B17 -137.74(19)
B13 B18 B20 B15 -0.1(3)
B12 B18 B20 B15 63.3(3)
B19 B18 B20 B15 -37.17(18)
B17 B18 B20 B15 100.6(2)
B15 B19 B20 B16 -37.16(19)
B14 B19 B20 B16 0.7(3)
B13 B19 B20 B16 64.1(2)
B18 B19 B20 B16 101.0(2)
B15 B19 B20 B18 -138.17(19)
B14 B19 B20 B18 -100.3(2)
B13 B19 B20 B18 -36.96(18)
B15 B19 B20 B17 -100.0(2)
B14 B19 B20 B17 -62.2(3)
B13 B19 B20 B17 1.2(3)
B18 B19 B20 B17 38.13(19)
B14 B19 B20 B15 37.87(17)
B13 B19 B20 B15 101.21(19)
B18 B19 B20 B15 138.17(19)
B11 B17 B20 B16 -37.3(2)
B12 B17 B20 B16 -101.2(2)
B18 B17 B20 B16 -138.0(2)
B16 B17 B20 B18 138.0(2)
B11 B17 B20 B18 100.7(2)
B12 B17 B20 B18 36.80(19)
B16 B17 B20 B19 99.9(2)
B11 B17 B20 B19 62.6(3)
B12 B17 B20 B19 -1.3(3)
B18 B17 B20 B19 -38.11(19)
B16 B17 B20 B15 36.94(19)
B11 B17 B20 B15 -0.4(3)
B12 B17 B20 B15 -64.3(3)
B18 B17 B20 B15 -101.1(2)
C11 B15 B20 B16 39.52(18)
B19 B15 B20 B16 138.27(19)
B14 B15 B20 B16 100.9(2)
C11 B15 B20 B18 -61.2(2)
B19 B15 B20 B18 37.59(19)
B16 B15 B20 B18 -100.7(2)
B14 B15 B20 B18 0.3(3)
C11 B15 B20 B19 -98.75(19)
B16 B15 B20 B19 -138.27(19)
B14 B15 B20 B19 -37.33(18)
C11 B15 B20 B17 2.8(3)
B19 B15 B20 B17 101.5(2)
B16 B15 B20 B17 -36.8(2)
B14 B15 B20 B17 64.2(3)
B13 B12 C10 C12 -112.3(2)
B18 B12 C10 C12 -152.18(18)
B11 B12 C10 C12 105.66(19)
B17 B12 C10 C12 145.20(18)
B13 B12 C10 C11 102.67(17)
B18 B12 C10 C11 62.7(2)
B11 B12 C10 C11 -39.41(16)
B17 B12 C10 C11 0.1(2)
B18 B12 C10 B13 -39.93(18)
B11 B12 C10 B13 -142.08(17)
B17 B12 C10 B13 -102.55(19)
B13 B12 C10 B14 35.61(18)
B18 B12 C10 B14 -4.3(2)
B11 B12 C10 B14 -106.48(18)
B17 B12 C10 B14 -66.9(2)
B13 B12 C10 B11 142.08(17)
B18 B12 C10 B11 102.2(2)
B17 B12 C10 B11 39.53(17)
B14 B13 C10 C12 -103.81(19)
B12 B13 C10 C12 113.1(2)
B18 B13 C10 C12 153.00(17)
B19 B13 C10 C12 -144.24(18)
B14 B13 C10 C11 39.70(17)
B12 B13 C10 C11 -103.34(18)
B18 B13 C10 C11 -63.5(2)
B19 B13 C10 C11 -0.7(2)
B14 B13 C10 B12 143.04(18)
B18 B13 C10 B12 39.85(17)
B19 B13 C10 B12 102.6(2)
B12 B13 C10 B14 -143.04(18)
B18 B13 C10 B14 -103.19(19)
B19 B13 C10 B14 -40.43(17)
B14 B13 C10 B11 106.30(19)
B12 B13 C10 B11 -36.75(18)
B18 B13 C10 B11 3.1(2)
B19 B13 C10 B11 65.9(2)
C11 B14 C10 C12 -108.51(18)
B13 B14 C10 C12 114.52(18)
B19 B14 C10 C12 154.88(17)
B15 B14 C10 C12 -143.38(17)
B13 B14 C10 C11 -136.97(18)
B19 B14 C10 C11 -96.61(19)
B15 B14 C10 C11 -34.87(16)
C11 B14 C10 B12 101.17(18)
B13 B14 C10 B12 -35.80(18)
B19 B14 C10 B12 4.6(2)
B15 B14 C10 B12 66.3(2)
C11 B14 C10 B13 136.97(18)
B19 B14 C10 B13 40.36(17)
B15 B14 C10 B13 102.11(19)
C11 B14 C10 B11 31.53(18)
B13 B14 C10 B11 -105.44(19)
B19 B14 C10 B11 -65.1(2)
B15 B14 C10 B11 -3.3(2)
C11 B11 C10 C12 107.83(18)
B17 B11 C10 C12 -155.12(18)
B16 B11 C10 C12 143.24(19)
B12 B11 C10 C12 -114.88(18)
B17 B11 C10 C11 97.1(2)
B16 B11 C10 C11 35.41(17)
B12 B11 C10 C11 137.29(17)
C11 B11 C10 B12 -137.29(17)
B17 B11 C10 B12 -40.24(18)
B16 B11 C10 B12 -101.9(2)
C11 B11 C10 B13 -100.58(18)
B17 B11 C10 B13 -3.5(2)
B16 B11 C10 B13 -65.2(2)
B12 B11 C10 B13 36.71(17)
C11 B11 C10 B14 -31.63(17)
B17 B11 C10 B14 65.4(2)
B16 B11 C10 B14 3.8(3)
B12 B11 C10 B14 105.67(18)
C12 C10 C11 B16 -146.81(18)
B12 C10 C11 B16 0.4(2)
B13 C10 C11 B16 67.7(2)
B14 C10 C11 B16 107.6(2)
B11 C10 C11 B16 -39.61(19)
C12 C10 C11 B15 144.57(19)
B12 C10 C11 B15 -68.2(2)
B13 C10 C11 B15 -1.0(2)
B14 C10 C11 B15 38.97(18)
B11 C10 C11 B15 -108.2(2)
C12 C10 C11 B11 -107.20(18)
B12 C10 C11 B11 40.03(17)
B13 C10 C11 B11 107.26(18)
B14 C10 C11 B11 147.19(17)
C12 C10 C11 B14 105.61(18)
B12 C10 C11 B14 -107.16(18)
B13 C10 C11 B14 -39.93(17)
B11 C10 C11 B14 -147.19(17)
B17 B16 C11 C10 -0.8(3)
B20 B16 C11 C10 -63.7(2)
B15 B16 C11 C10 -104.7(2)
B11 B16 C11 C10 39.25(18)
B17 B16 C11 B15 103.9(2)
B20 B16 C11 B15 40.95(19)
B11 B16 C11 B15 143.9(2)
B17 B16 C11 B11 -40.02(19)
B20 B16 C11 B11 -103.0(2)
B15 B16 C11 B11 -143.9(2)
B17 B16 C11 B14 67.5(2)
B20 B16 C11 B14 4.5(3)
B15 B16 C11 B14 -36.4(2)
B11 B16 C11 B14 107.5(2)
B19 B15 C11 C10 2.2(3)
B16 B15 C11 C10 104.3(2)
B14 B15 C11 C10 -38.55(17)
B20 B15 C11 C10 64.2(2)
B19 B15 C11 B16 -102.1(2)
B14 B15 C11 B16 -142.8(2)
B20 B15 C11 B16 -40.06(19)
B19 B15 C11 B11 -66.5(2)
B16 B15 C11 B11 35.6(2)
B14 B15 C11 B11 -107.3(2)
B20 B15 C11 B11 -4.5(3)
B19 B15 C11 B14 40.75(18)
B16 B15 C11 B14 142.8(2)
B20 B15 C11 B14 102.8(2)
B17 B11 C11 C10 -98.67(19)
B16 B11 C11 C10 -138.47(19)
B12 B11 C11 C10 -36.23(14)
C10 B11 C11 B16 138.47(19)
B17 B11 C11 B16 39.80(19)
B12 B11 C11 B16 102.2(2)
C10 B11 C11 B15 102.92(19)
B17 B11 C11 B15 4.2(3)
B16 B11 C11 B15 -35.6(2)
B12 B11 C11 B15 66.7(2)
C10 B11 C11 B14 32.08(16)
B17 B11 C11 B14 -66.6(2)
B16 B11 C11 B14 -106.4(2)
B12 B11 C11 B14 -4.1(2)
B13 B14 C11 C10 36.79(15)
B19 B14 C11 C10 98.79(17)
B15 B14 C11 C10 139.23(18)
C10 B14 C11 B16 -102.8(2)
B13 B14 C11 B16 -66.0(2)
B19 B14 C11 B16 -4.0(2)
B15 B14 C11 B16 36.4(2)
C10 B14 C11 B15 -139.23(18)
B13 B14 C11 B15 -102.44(19)
B19 B14 C11 B15 -40.45(17)
C10 B14 C11 B11 -32.14(16)
B13 B14 C11 B11 4.6(2)
B19 B14 C11 B11 66.6(2)
B15 B14 C11 B11 107.1(2)
C13 N2 C12 C10 179.92(19)
C13 N2 C12 S2 1.0(3)
C11 C10 C12 N2 -174.28(17)
B12 C10 C12 N2 42.8(3)
B13 C10 C12 N2 -33.1(2)
B14 C10 C12 N2 -104.8(2)
B11 C10 C12 N2 116.0(2)
C11 C10 C12 S2 4.7(2)
B12 C10 C12 S2 -138.22(17)
B13 C10 C12 S2 145.87(16)
B14 C10 C12 S2 74.3(2)
B11 C10 C12 S2 -65.0(2)
C12 N2 C13 C18 44.1(3)
C12 N2 C13 C14 -139.7(2)
C18 C13 C14 C15 0.1(4)
N2 C13 C14 C15 -176.1(2)
C13 C14 C15 C16 0.4(4)
C14 C15 C16 C17 -0.9(5)
C15 C16 C17 C18 0.8(5)
C14 C13 C18 C17 -0.2(4)
N2 C13 C18 C17 175.8(2)
C16 C17 C18 C13 -0.2(4)
